data_4125406
loop_
_publ_author_name
'B\"uldt, Laura A'
'Guo, Xingwei'
'Vogel, Raphael'
'Prescimone, Alessandro'
'Wenger, Oliver S.'

_publ_section_title
;
 A Tris(diisocyanide)chromium(0) Complex Is a Luminescent Analog of
 Fe(2,2'-Bipyridine)3(2).
;
_journal_issue 2
_journal_name_full 'Journal of the American Chemical Society'
_journal_page_first 985
_journal_page_last 992
_journal_paper_doi 10.1021/jacs.6b11803
_journal_volume 139
_journal_year 2017
_chemical_compound_source 'L. Bueldt'
_chemical_formula_moiety 'C112 H140 Cr1 N6 O1'
_chemical_formula_sum 'C112 H140 Cr N6 O'
_chemical_formula_weight 1638.38
_space_group_IT_number 14
_symmetry_cell_setting monoclinic
_symmetry_space_group_name_Hall '-P 2ybc'
_symmetry_space_group_name_H-M 'P 1 21/c 1'
_atom_sites_solution_hydrogens difmap
_atom_sites_solution_primary other
_audit_creation_date 2016-10-05
_audit_creation_method CRYSTALS_ver_14.61_build_5809
_cell_angle_alpha 90
_cell_angle_beta 108.643(4)
_cell_angle_gamma 90
_cell_formula_units_Z 4
_cell_length_a 20.1406(12)
_cell_length_b 23.2220(12)
_cell_length_c 23.1156(14)
_cell_measurement_reflns_used 9609
_cell_measurement_temperature 123
_cell_measurement_theta_max 67
_cell_measurement_theta_min 3
_cell_volume 10244.0(10)
_computing_cell_refinement 'Apex2 (Bruker AXS, 2006)'
_computing_data_collection 'Apex2 (Bruker AXS, 2006)'
_computing_data_reduction 'Apex2 (Bruker AXS, 2006)'
_computing_molecular_graphics 'CAMERON (Watkin et al., 1996)'
_computing_publication_material 'CRYSTALS (Betteridge et al., 2003)'
_computing_structure_refinement 'CRYSTALS (Betteridge et al., 2003)'
_computing_structure_solution 'Superflip (Palatinus & Chapuis, 2007)'
_diffrn_ambient_temperature 123
_diffrn_measured_fraction_theta_full 0.988
_diffrn_measured_fraction_theta_max 0.952
_diffrn_measurement_device Area
_diffrn_measurement_device_type 'Bruker Kappa Apex2'
_diffrn_measurement_method '\f & \w scans'
_diffrn_radiation_monochromator graphite
_diffrn_radiation_type 'Cu K\a'
_diffrn_radiation_wavelength 1.54180
_diffrn_reflns_av_R_equivalents 0.105
_diffrn_reflns_limit_h_max 24
_diffrn_reflns_limit_h_min -16
_diffrn_reflns_limit_k_max 28
_diffrn_reflns_limit_k_min -27
_diffrn_reflns_limit_l_max 26
_diffrn_reflns_limit_l_min -27
_diffrn_reflns_number 68511
_diffrn_reflns_theta_full 68.000
_diffrn_reflns_theta_max 70.400
_diffrn_reflns_theta_min 2.315
_diffrn_standards_number 0
_exptl_absorpt_coefficient_mu 1.281
_exptl_absorpt_correction_T_max 0.94
_exptl_absorpt_correction_T_min 0.82
_exptl_absorpt_correction_type multi-scan
_exptl_absorpt_process_details 'SADABS (Siemens, 1996)'
_exptl_crystal_colour yellow
_exptl_crystal_density_diffrn 1.062
_exptl_crystal_density_method 'not measured'
_exptl_crystal_description block
_exptl_crystal_F_000 3544
_exptl_crystal_recrystallization_method
; 
THF 
;
_exptl_crystal_size_max 0.080
_exptl_crystal_size_mid 0.050
_exptl_crystal_size_min 0.050
_refine_diff_density_max 1.19
_refine_diff_density_min -1.52
_refine_ls_extinction_method None
_refine_ls_goodness_of_fit_ref 1.0288
_refine_ls_hydrogen_treatment constr
_refine_ls_matrix_type full
_refine_ls_number_parameters 1126
_refine_ls_number_reflns 18596
_refine_ls_number_restraints 0
_refine_ls_R_factor_all 0.2181
_refine_ls_R_factor_gt 0.0836
_refine_ls_shift/su_max 0.0005713
_refine_ls_shift/su_mean 0.0000188
_refine_ls_structure_factor_coef Fsqd
_refine_ls_weighting_details
;
 Method, part 1, Chebychev polynomial, (Watkin, 1994, Prince, 1982) 
 [weight] = 1.0/[A~0~*T~0~(x)+A~1~*T~1~(x) ... +A~n-1~]*T~n-1~(x)] 
 where A~i~ are the Chebychev coefficients listed below and x= Fcalc/Fmax 
 Method = Robust Weighting (Prince, 1982) 
 W = [weight] * [1-(deltaF/6*sigmaF)^2^]^2^ 
 A~i~ are: 
 3.27 4.19 1.12 
;
_refine_ls_weighting_scheme calc
_refine_ls_wR_factor_all 0.3329
_refine_ls_wR_factor_gt 0.2110
_refine_ls_wR_factor_ref 0.3327
_reflns_limit_h_max 22
_reflns_limit_h_min -24
_reflns_limit_k_max 28
_reflns_limit_k_min 0
_reflns_limit_l_max 27
_reflns_limit_l_min 0
_reflns_number_gt 5679
_reflns_number_total 18638
_reflns_threshold_expression I>2.0\s(I)
_oxford_diffrn_Wilson_B_factor 0.00
_oxford_diffrn_Wilson_scale 0.00
_oxford_refine_ls_r_factor_ref 0.2181
_oxford_refine_ls_scale 0.044104(10)
_oxford_reflns_number_all 18597
_oxford_reflns_threshold_expression_ref I>-3.0\s(I)
_oxford_structure_analysis_title 'LB246_123K_0m in P2(1)/c'
_cod_data_source_file ja6b11803_si_002.cif
_cod_data_source_block preliminar_LB2-46_123K
_cod_depositor_comments
;
The following automatic conversions were performed:

'_atom_sites_solution_primary' value 'Other' changed to 'other'
according to
/usr/data/users/saulius/crontab/automatic-downloads/rss-feeds/ACS/lib/dictionaries/cif_core.dic
dictionary named 'cif_core.dic' version 2.4.2 from 2011-04-26.

Automatic conversion script
Id: cif_fix_values 4268 2015-11-12 08:31:59Z antanas 

 Adding full bibliography for 4125406.cif.
;
_cod_original_sg_symbol_H-M 'P 21/c '
_cod_original_formula_sum 'C112 H140 Cr1 N6 O1'
_cod_database_code 4125406

loop_
_symmetry_equiv_pos_as_xyz
x,y,z
-x,-y,-z
x,-y+1/2,z+1/2
-x,y+1/2,-z+1/2

loop_
_atom_site_label
_atom_site_type_symbol
_atom_site_fract_x
_atom_site_fract_y
_atom_site_fract_z
_atom_site_U_iso_or_equiv
_atom_site_occupancy
_atom_site_adp_type
_atom_site_refinement_flags_posn
C1 C 0.2881(3) 0.7760(3) 0.1896(3) 0.0468 1.0000 Uani .
C2 C 0.3142(4) 0.7022(3) 0.1130(3) 0.0461 1.0000 Uani .
C3 C 0.1952(3) 0.7761(3) 0.0774(3) 0.0442 1.0000 Uani .
C4 C 0.1492(4) 0.7305(3) 0.1593(3) 0.0451 1.0000 Uani .
C5 C 0.1794(3) 0.6603(3) 0.0841(3) 0.0442 1.0000 Uani .
C6 C 0.2653(4) 0.6599(3) 0.1976(3) 0.0471 1.0000 Uani .
C7 C 0.3560(4) 0.8662(3) 0.2377(3) 0.0498 1.0000 Uani .
C8 C 0.3190(4) 0.9126(3) 0.2528(3) 0.0520 1.0000 Uani .
C9 C 0.2407(4) 0.9088(4) 0.2473(4) 0.0626 1.0000 Uani .
C10 C 0.2285(5) 0.8609(4) 0.2867(4) 0.0767 1.0000 Uani .
C11 C 0.1941(4) 0.8997(4) 0.1800(4) 0.0684 1.0000 Uani .
C12 C 0.2155(5) 0.9651(4) 0.2692(5) 0.0807 1.0000 Uani .
C13 C 0.3578(5) 0.9624(3) 0.2731(3) 0.0620 1.0000 Uani .
C14 C 0.4281(4) 0.9693(3) 0.2789(4) 0.0607 1.0000 Uani .
C15 C 0.4654(5) 1.0258(4) 0.3030(4) 0.0722 1.0000 Uani .
C16 C 0.4666(7) 1.0354(5) 0.3681(5) 0.1193 1.0000 Uani .
C17 C 0.4259(6) 1.0756(4) 0.2630(7) 0.1268 1.0000 Uani .
C18 C 0.5401(5) 1.0270(4) 0.3010(4) 0.0779 1.0000 Uani .
C19 C 0.4624(4) 0.9224(3) 0.2645(3) 0.0556 1.0000 Uani .
C20 C 0.4274(4) 0.8705(3) 0.2441(3) 0.0478 1.0000 Uani .
C21 C 0.4704(4) 0.8219(3) 0.2328(3) 0.0509 1.0000 Uani .
C22 C 0.5325(4) 0.8086(3) 0.2782(3) 0.0579 1.0000 Uani .
C23 C 0.5779(4) 0.7672(3) 0.2698(4) 0.0621 1.0000 Uani .
C24 C 0.5606(4) 0.7368(3) 0.2157(4) 0.0563 1.0000 Uani .
C25 C 0.4970(4) 0.7476(3) 0.1690(3) 0.0510 1.0000 Uani .
C26 C 0.4521(4) 0.7899(3) 0.1782(3) 0.0491 1.0000 Uani .
C27 C 0.4846(3) 0.7151(3) 0.1105(3) 0.0500 1.0000 Uani .
C28 C 0.5399(4) 0.7112(4) 0.0875(3) 0.0616 1.0000 Uani .
C29 C 0.5366(5) 0.6779(4) 0.0358(4) 0.0751 1.0000 Uani .
C30 C 0.5960(5) 0.6748(6) 0.0101(5) 0.0965 1.0000 Uani .
C31 C 0.6477(10) 0.7229(14) 0.0310(9) 0.3013 1.0000 Uani .
C32 C 0.6357(10) 0.6218(12) 0.0337(10) 0.2965 1.0000 Uani .
C33 C 0.5734(6) 0.6758(6) -0.0562(5) 0.1073 1.0000 Uani .
C34 C 0.4739(5) 0.6479(4) 0.0088(4) 0.0743 1.0000 Uani .
C35 C 0.4159(4) 0.6492(3) 0.0302(4) 0.0599 1.0000 Uani .
C36 C 0.3515(4) 0.6122(3) -0.0017(4) 0.0617 1.0000 Uani .
C37 C 0.3330(5) 0.5739(4) 0.0442(4) 0.0779 1.0000 Uani .
C38 C 0.2901(4) 0.6515(4) -0.0327(4) 0.0759 1.0000 Uani .
C39 C 0.3634(5) 0.5729(5) -0.0509(4) 0.0915 1.0000 Uani .
C40 C 0.4222(4) 0.6847(3) 0.0802(3) 0.0517 1.0000 Uani .
C41 C 0.1472(4) 0.8641(3) 0.0093(3) 0.0437 1.0000 Uani .
C42 C 0.1950(4) 0.8990(3) -0.0077(3) 0.0459 1.0000 Uani .
C43 C 0.2732(4) 0.8862(3) 0.0082(3) 0.0554 1.0000 Uani .
C44 C 0.2851(4) 0.8261(3) -0.0140(4) 0.0616 1.0000 Uani .
C45 C 0.3084(4) 0.8918(3) 0.0775(3) 0.0595 1.0000 Uani .
C46 C 0.3094(4) 0.9297(3) -0.0221(4) 0.0676 1.0000 Uani .
C47 C 0.1653(4) 0.9484(3) -0.0412(3) 0.0490 1.0000 Uani .
C48 C 0.0946(4) 0.9631(3) -0.0588(3) 0.0482 1.0000 Uani .
C49 C 0.0690(4) 1.0185(3) -0.0956(4) 0.0578 1.0000 Uani .
C50 C 0.0873(5) 1.0165(4) -0.1536(4) 0.0826 1.0000 Uani .
C51 C 0.1054(5) 1.0697(3) -0.0567(4) 0.0753 1.0000 Uani .
C52 C -0.0098(4) 1.0268(3) -0.1119(4) 0.0711 1.0000 Uani .
C53 C 0.0514(4) 0.9266(3) -0.0412(3) 0.0452 1.0000 Uani .
C54 C 0.0759(4) 0.8772(3) -0.0073(3) 0.0451 1.0000 Uani .
C55 C 0.0229(3) 0.8376(3) 0.0069(3) 0.0434 1.0000 Uani .
C56 C -0.0366(4) 0.8223(3) -0.0419(3) 0.0495 1.0000 Uani .
C57 C -0.0890(4) 0.7894(3) -0.0319(3) 0.0541 1.0000 Uani .
C58 C -0.0830(4) 0.7707(3) 0.0263(3) 0.0502 1.0000 Uani .
C59 C -0.0239(3) 0.7854(3) 0.0766(3) 0.0477 1.0000 Uani .
C60 C 0.0282(3) 0.8188(3) 0.0643(3) 0.0438 1.0000 Uani .
C61 C -0.0246(3) 0.7677(3) 0.1380(3) 0.0445 1.0000 Uani .
C62 C -0.0848(3) 0.7744(3) 0.1537(3) 0.0472 1.0000 Uani .
C63 C -0.0903(4) 0.7544(3) 0.2082(3) 0.0509 1.0000 Uani .
C64 C -0.1574(4) 0.7639(4) 0.2243(4) 0.0668 1.0000 Uani .
C65 C -0.1679(7) 0.8299(6) 0.2255(8) 0.1467 1.0000 Uani .
C66 C -0.1544(8) 0.7423(10) 0.2826(8) 0.2640 1.0000 Uani .
C67 C -0.2189(6) 0.7468(11) 0.1753(8) 0.2286 1.0000 Uani .
C68 C -0.0334(4) 0.7238(3) 0.2469(3) 0.0521 1.0000 Uani .
C69 C 0.0286(3) 0.7158(3) 0.2356(3) 0.0429 1.0000 Uani .
C70 C 0.0890(4) 0.6809(3) 0.2800(3) 0.0497 1.0000 Uani .
C71 C 0.0696(4) 0.6583(3) 0.3341(3) 0.0567 1.0000 Uani .
C72 C 0.1089(4) 0.6285(3) 0.2490(4) 0.0568 1.0000 Uani .
C73 C 0.1547(4) 0.7184(3) 0.3064(3) 0.0594 1.0000 Uani .
C74 C 0.0338(3) 0.7402(3) 0.1817(3) 0.0456 1.0000 Uani .
C75 C 0.1253(3) 0.5800(3) 0.0097(3) 0.0484 1.0000 Uani .
C76 C 0.0964(3) 0.5892(3) -0.0533(3) 0.0498 1.0000 Uani .
C77 C 0.0683(4) 0.6485(3) -0.0805(3) 0.0520 1.0000 Uani .
C78 C 0.0399(4) 0.6463(3) -0.1504(4) 0.0672 1.0000 Uani .
C79 C 0.0087(4) 0.6637(4) -0.0561(4) 0.0713 1.0000 Uani .
C80 C 0.1226(4) 0.6967(3) -0.0650(4) 0.0671 1.0000 Uani .
C81 C 0.0907(4) 0.5404(3) -0.0899(3) 0.0516 1.0000 Uani .
C82 C 0.1052(4) 0.4848(3) -0.0673(3) 0.0553 1.0000 Uani .
C83 C 0.0980(5) 0.4323(3) -0.1088(4) 0.0677 1.0000 Uani .
C84 C 0.0451(6) 0.3904(4) -0.0963(4) 0.0970 1.0000 Uani .
C85 C 0.0736(5) 0.4475(4) -0.1757(4) 0.0721 1.0000 Uani .
C86 C 0.1708(6) 0.4028(5) -0.0932(5) 0.1206 1.0000 Uani .
C87 C 0.1261(4) 0.4778(3) -0.0041(3) 0.0572 1.0000 Uani .
C88 C 0.1350(3) 0.5249(3) 0.0352(3) 0.0461 1.0000 Uani .
C89 C 0.1492(4) 0.5137(3) 0.1014(3) 0.0504 1.0000 Uani .
C90 C 0.0969(4) 0.4873(3) 0.1190(4) 0.0568 1.0000 Uani .
C91 C 0.1068(4) 0.4742(3) 0.1793(4) 0.0603 1.0000 Uani .
C92 C 0.1705(4) 0.4871(3) 0.2235(4) 0.0570 1.0000 Uani .
C93 C 0.2231(4) 0.5140(3) 0.2084(3) 0.0469 1.0000 Uani .
C94 C 0.2119(4) 0.5284(3) 0.1472(3) 0.0486 1.0000 Uani .
C95 C 0.2906(4) 0.5240(3) 0.2588(3) 0.0469 1.0000 Uani .
C96 C 0.3220(4) 0.4769(3) 0.2963(3) 0.0524 1.0000 Uani .
C97 C 0.3814(4) 0.4835(3) 0.3468(3) 0.0518 1.0000 Uani .
C98 C 0.4156(4) 0.4329(3) 0.3869(4) 0.0608 1.0000 Uani .
C99 C 0.3898(6) 0.3754(4) 0.3584(5) 0.1039 1.0000 Uani .
C100 C 0.4046(7) 0.4391(5) 0.4473(5) 0.1147 1.0000 Uani .
C101 C 0.4949(5) 0.4315(4) 0.3961(5) 0.0999 1.0000 Uani .
C102 C 0.4095(4) 0.5394(3) 0.3594(3) 0.0508 1.0000 Uani .
C103 C 0.3806(4) 0.5873(3) 0.3244(3) 0.0497 1.0000 Uani .
C104 C 0.4140(4) 0.6476(3) 0.3418(3) 0.0555 1.0000 Uani .
C105 C 0.4767(4) 0.6455(4) 0.4011(4) 0.0756 1.0000 Uani .
C106 C 0.3611(4) 0.6904(3) 0.3517(4) 0.0627 1.0000 Uani .
C107 C 0.4410(4) 0.6696(3) 0.2907(4) 0.0658 1.0000 Uani .
C108 C 0.3215(3) 0.5782(3) 0.2736(3) 0.0460 1.0000 Uani .
C109 C 0.2902(8) 0.4130(8) 0.0880(9) 0.0692 0.5000 Uani .
C110 C 0.3129(10) 0.4043(8) 0.1460(10) 0.0834 0.5000 Uani .
C111 C 0.2627(7) 0.3709(5) 0.1606(6) 0.0427 0.5000 Uani .
C112 C 0.2311(8) 0.3339(8) 0.0988(10) 0.0894 0.5000 Uani .
C113 C 0.6976(15) 0.6533(10) 0.4047(14) 0.1268 0.5000 Uani .
C114 C 0.6964(10) 0.5932(10) 0.4233(10) 0.0926 0.5000 Uani .
C115 C 0.7376(9) 0.5644(7) 0.3921(8) 0.0708 0.5000 Uani .
C116 C 0.7625(9) 0.6133(8) 0.3624(9) 0.0773 0.5000 Uani .
Cr1 Cr 0.23251(6) 0.71764(5) 0.13708(5) 0.0430 1.0000 Uani .
N3 N 0.1717(3) 0.8147(2) 0.0436(3) 0.0487 1.0000 Uani .
N4 N 0.0947(3) 0.7350(2) 0.1670(3) 0.0460 1.0000 Uani .
N6 N 0.2897(3) 0.6238(2) 0.2356(3) 0.0479 1.0000 Uani .
N5 N 0.1419(3) 0.6261(3) 0.0503(3) 0.0560 1.0000 Uani .
N2 N 0.3656(3) 0.6918(2) 0.1010(3) 0.0485 1.0000 Uani .
N1 N 0.3226(3) 0.8140(2) 0.2172(3) 0.0501 1.0000 Uani .
O2 O 0.7302(7) 0.6639(6) 0.3648(7) 0.0886 0.5000 Uani .
O1 O 0.2591(5) 0.3650(4) 0.0582(4) 0.0557 0.5000 Uani .
H101 H 0.1801 0.8592 0.2827 0.0921 1.0000 Uiso R
H102 H 0.2551 0.8679 0.3281 0.0921 1.0000 Uiso R
H103 H 0.2426 0.8253 0.2740 0.0921 1.0000 Uiso R
H111 H 0.1464 0.8975 0.1781 0.0821 1.0000 Uiso R
H112 H 0.2003 0.9310 0.1559 0.0821 1.0000 Uiso R
H113 H 0.2072 0.8649 0.1650 0.0821 1.0000 Uiso R
H121 H 0.1673 0.9617 0.2654 0.0967 1.0000 Uiso R
H122 H 0.2217 0.9964 0.2449 0.0967 1.0000 Uiso R
H123 H 0.2419 0.9719 0.3107 0.0967 1.0000 Uiso R
H131 H 0.3344 0.9942 0.2838 0.0743 1.0000 Uiso R
H161 H 0.4899 1.0707 0.3829 0.1432 1.0000 Uiso R
H162 H 0.4200 1.0371 0.3694 0.1432 1.0000 Uiso R
H163 H 0.4908 1.0046 0.3930 0.1432 1.0000 Uiso R
H171 H 0.4490 1.1109 0.2779 0.1526 1.0000 Uiso R
H172 H 0.3793 1.0770 0.2644 0.1526 1.0000 Uiso R
H173 H 0.4251 1.0698 0.2221 0.1526 1.0000 Uiso R
H181 H 0.5611 1.0628 0.3164 0.0935 1.0000 Uiso R
H182 H 0.5397 1.0223 0.2601 0.0935 1.0000 Uiso R
H183 H 0.5662 0.9966 0.3254 0.0935 1.0000 Uiso R
H191 H 0.5107 0.9255 0.2686 0.0668 1.0000 Uiso R
H221 H 0.5441 0.8285 0.3161 0.0696 1.0000 Uiso R
H231 H 0.6209 0.7598 0.3011 0.0745 1.0000 Uiso R
H241 H 0.5917 0.7084 0.2099 0.0676 1.0000 Uiso R
H261 H 0.4088 0.7972 0.1472 0.0588 1.0000 Uiso R
H281 H 0.5818 0.7318 0.1073 0.0739 1.0000 Uiso R
H311 H 0.6838 0.7185 0.0130 0.3706 1.0000 Uiso R
H312 H 0.6251 0.7590 0.0191 0.3706 1.0000 Uiso R
H313 H 0.6675 0.7216 0.0742 0.3706 1.0000 Uiso R
H321 H 0.6739 0.6186 0.0181 0.3579 1.0000 Uiso R
H322 H 0.6530 0.6231 0.0770 0.3579 1.0000 Uiso R
H323 H 0.6057 0.5894 0.0211 0.3579 1.0000 Uiso R
H331 H 0.6133 0.6738 -0.0696 0.1290 1.0000 Uiso R
H332 H 0.5487 0.7106 -0.0705 0.1290 1.0000 Uiso R
H333 H 0.5437 0.6439 -0.0719 0.1290 1.0000 Uiso R
H341 H 0.4703 0.6252 -0.0262 0.0892 1.0000 Uiso R
H371 H 0.2930 0.5513 0.0238 0.0936 1.0000 Uiso R
H372 H 0.3230 0.5972 0.0742 0.0936 1.0000 Uiso R
H373 H 0.3714 0.5493 0.0634 0.0936 1.0000 Uiso R
H381 H 0.2500 0.6289 -0.0525 0.0911 1.0000 Uiso R
H382 H 0.3015 0.6749 -0.0619 0.0911 1.0000 Uiso R
H383 H 0.2805 0.6754 -0.0029 0.0911 1.0000 Uiso R
H391 H 0.3224 0.5509 -0.0694 0.1098 1.0000 Uiso R
H392 H 0.3737 0.5958 -0.0810 0.1098 1.0000 Uiso R
H393 H 0.4016 0.5478 -0.0326 0.1098 1.0000 Uiso R
H441 H 0.3340 0.8190 -0.0036 0.0740 1.0000 Uiso R
H442 H 0.2641 0.8240 -0.0570 0.0740 1.0000 Uiso R
H443 H 0.2646 0.7981 0.0050 0.0740 1.0000 Uiso R
H451 H 0.3571 0.8839 0.0874 0.0715 1.0000 Uiso R
H452 H 0.3022 0.9299 0.0899 0.0715 1.0000 Uiso R
H453 H 0.2878 0.8652 0.0979 0.0715 1.0000 Uiso R
H461 H 0.3579 0.9206 -0.0113 0.0812 1.0000 Uiso R
H462 H 0.3041 0.9674 -0.0084 0.0812 1.0000 Uiso R
H463 H 0.2887 0.9278 -0.0651 0.0812 1.0000 Uiso R
H471 H 0.1959 0.9738 -0.0528 0.0588 1.0000 Uiso R
H501 H 0.0714 1.0507 -0.1763 0.0990 1.0000 Uiso R
H502 H 0.1366 1.0133 -0.1441 0.0990 1.0000 Uiso R
H503 H 0.0653 0.9841 -0.1771 0.0990 1.0000 Uiso R
H511 H 0.0903 1.1044 -0.0787 0.0903 1.0000 Uiso R
H512 H 0.1547 1.0660 -0.0473 0.0903 1.0000 Uiso R
H513 H 0.0939 1.0706 -0.0199 0.0903 1.0000 Uiso R
H521 H -0.0231 1.0614 -0.1346 0.0853 1.0000 Uiso R
H522 H -0.0221 1.0290 -0.0756 0.0853 1.0000 Uiso R
H523 H -0.0333 0.9951 -0.1359 0.0853 1.0000 Uiso R
H531 H 0.0028 0.9353 -0.0526 0.0543 1.0000 Uiso R
H561 H -0.0409 0.8346 -0.0821 0.0593 1.0000 Uiso R
H571 H -0.1293 0.7796 -0.0651 0.0649 1.0000 Uiso R
H581 H -0.1191 0.7477 0.0326 0.0603 1.0000 Uiso R
H601 H 0.0689 0.8286 0.0972 0.0527 1.0000 Uiso R
H621 H -0.1239 0.7934 0.1259 0.0567 1.0000 Uiso R
H651 H -0.2092 0.8379 0.2354 0.1768 1.0000 Uiso R
H652 H -0.1287 0.8467 0.2553 0.1768 1.0000 Uiso R
H653 H -0.1721 0.8455 0.1865 0.1768 1.0000 Uiso R
H661 H -0.1976 0.7497 0.2896 0.3191 1.0000 Uiso R
H662 H -0.1174 0.7607 0.3133 0.3191 1.0000 Uiso R
H663 H -0.1461 0.7020 0.2839 0.3191 1.0000 Uiso R
H671 H -0.2594 0.7534 0.1870 0.2772 1.0000 Uiso R
H672 H -0.2220 0.7687 0.1398 0.2772 1.0000 Uiso R
H673 H -0.2158 0.7071 0.1669 0.2772 1.0000 Uiso R
H681 H -0.0381 0.7077 0.2832 0.0625 1.0000 Uiso R
H711 H 0.1078 0.6372 0.3602 0.0681 1.0000 Uiso R
H712 H 0.0589 0.6897 0.3559 0.0681 1.0000 Uiso R
H713 H 0.0298 0.6339 0.3199 0.0681 1.0000 Uiso R
H721 H 0.1460 0.6082 0.2776 0.0682 1.0000 Uiso R
H722 H 0.1235 0.6408 0.2158 0.0682 1.0000 Uiso R
H723 H 0.0694 0.6038 0.2343 0.0682 1.0000 Uiso R
H731 H 0.1909 0.6959 0.3335 0.0714 1.0000 Uiso R
H732 H 0.1439 0.7500 0.3280 0.0714 1.0000 Uiso R
H733 H 0.1698 0.7323 0.2741 0.0714 1.0000 Uiso R
H781 H 0.0230 0.6833 -0.1658 0.0806 1.0000 Uiso R
H782 H 0.0764 0.6352 -0.1659 0.0806 1.0000 Uiso R
H783 H 0.0028 0.6192 -0.1629 0.0806 1.0000 Uiso R
H791 H -0.0102 0.7001 -0.0718 0.0855 1.0000 Uiso R
H792 H 0.0260 0.6654 -0.0128 0.0855 1.0000 Uiso R
H793 H -0.0269 0.6352 -0.0685 0.0855 1.0000 Uiso R
H801 H 0.1013 0.7315 -0.0833 0.0805 1.0000 Uiso R
H802 H 0.1405 0.7014 -0.0220 0.0805 1.0000 Uiso R
H803 H 0.1599 0.6871 -0.0802 0.0805 1.0000 Uiso R
H811 H 0.0759 0.5456 -0.1329 0.0620 1.0000 Uiso R
H841 H 0.0401 0.3575 -0.1218 0.1163 1.0000 Uiso R
H842 H 0.0010 0.4090 -0.1045 0.1163 1.0000 Uiso R
H843 H 0.0615 0.3787 -0.0547 0.1163 1.0000 Uiso R
H851 H 0.0701 0.4134 -0.1992 0.0864 1.0000 Uiso R
H852 H 0.1064 0.4730 -0.1840 0.0864 1.0000 Uiso R
H853 H 0.0291 0.4657 -0.1860 0.0864 1.0000 Uiso R
H861 H 0.1673 0.3700 -0.1186 0.1447 1.0000 Uiso R
H862 H 0.2037 0.4291 -0.0999 0.1447 1.0000 Uiso R
H863 H 0.1858 0.3911 -0.0516 0.1447 1.0000 Uiso R
H871 H 0.1345 0.4401 0.0126 0.0686 1.0000 Uiso R
H901 H 0.0535 0.4782 0.0890 0.0681 1.0000 Uiso R
H911 H 0.0704 0.4565 0.1908 0.0723 1.0000 Uiso R
H921 H 0.1776 0.4769 0.2649 0.0684 1.0000 Uiso R
H941 H 0.2472 0.5486 0.1364 0.0583 1.0000 Uiso R
H961 H 0.3019 0.4397 0.2866 0.0629 1.0000 Uiso R
H991 H 0.4129 0.3455 0.3853 0.1249 1.0000 Uiso R
H992 H 0.3995 0.3718 0.3209 0.1249 1.0000 Uiso R
H993 H 0.3407 0.3727 0.3509 0.1249 1.0000 Uiso R
H1001 H 0.4259 0.4076 0.4727 0.1373 1.0000 Uiso R
H1002 H 0.4252 0.4740 0.4660 0.1373 1.0000 Uiso R
H1003 H 0.3558 0.4395 0.4419 0.1373 1.0000 Uiso R
H1011 H 0.5155 0.3997 0.4213 0.1201 1.0000 Uiso R
H1012 H 0.5158 0.4662 0.4152 0.1201 1.0000 Uiso R
H1013 H 0.5021 0.4277 0.3577 0.1201 1.0000 Uiso R
H1021 H 0.4505 0.5446 0.3935 0.0609 1.0000 Uiso R
H1051 H 0.4960 0.6830 0.4105 0.0910 1.0000 Uiso R
H1052 H 0.4615 0.6320 0.4336 0.0910 1.0000 Uiso R
H1053 H 0.5114 0.6202 0.3959 0.0910 1.0000 Uiso R
H1061 H 0.3829 0.7269 0.3622 0.0754 1.0000 Uiso R
H1062 H 0.3451 0.6771 0.3838 0.0754 1.0000 Uiso R
H1063 H 0.3225 0.6938 0.3152 0.0754 1.0000 Uiso R
H1071 H 0.4615 0.7066 0.3014 0.0789 1.0000 Uiso R
H1072 H 0.4751 0.6436 0.2856 0.0789 1.0000 Uiso R
H1073 H 0.4030 0.6722 0.2537 0.0789 1.0000 Uiso R
H1091 H 0.3285 0.4231 0.0745 0.0830 0.5000 Uiso R
H1092 H 0.2571 0.4435 0.0794 0.0830 0.5000 Uiso R
H1101 H 0.3188 0.4400 0.1671 0.1000 0.5000 Uiso R
H1102 H 0.3564 0.3844 0.1569 0.1000 0.5000 Uiso R
H1111 H 0.2278 0.3942 0.1686 0.0512 0.5000 Uiso R
H1112 H 0.2835 0.3468 0.1948 0.0512 0.5000 Uiso R
H1121 H 0.1813 0.3343 0.0850 0.1071 0.5000 Uiso R
H1122 H 0.2473 0.2953 0.1040 0.1071 0.5000 Uiso R
H1131 H 0.7198 0.6753 0.4403 0.1522 0.5000 Uiso R
H1132 H 0.6504 0.6656 0.3874 0.1522 0.5000 Uiso R
H1141 H 0.7168 0.5893 0.4662 0.1114 0.5000 Uiso R
H1142 H 0.6499 0.5787 0.4110 0.1114 0.5000 Uiso R
H1151 H 0.7758 0.5443 0.4198 0.0849 0.5000 Uiso R
H1152 H 0.7100 0.5382 0.3625 0.0849 0.5000 Uiso R
H1161 H 0.8113 0.6181 0.3825 0.0930 0.5000 Uiso R
H1162 H 0.7547 0.6038 0.3208 0.0930 0.5000 Uiso R

loop_
_atom_site_aniso_label
_atom_site_aniso_U_11
_atom_site_aniso_U_22
_atom_site_aniso_U_33
_atom_site_aniso_U_23
_atom_site_aniso_U_13
_atom_site_aniso_U_12
C1 0.041(4) 0.039(4) 0.056(4) 0.002(3) 0.009(3) 0.004(3)
C2 0.050(4) 0.037(4) 0.044(4) -0.004(3) 0.005(3) -0.010(3)
C3 0.047(4) 0.035(4) 0.043(4) -0.003(3) 0.004(3) -0.005(3)
C4 0.055(4) 0.033(4) 0.039(4) 0.001(3) 0.003(3) -0.004(3)
C5 0.047(4) 0.038(4) 0.042(4) 0.000(3) 0.006(3) 0.001(3)
C6 0.050(4) 0.038(4) 0.047(4) 0.006(3) 0.008(3) -0.001(3)
C7 0.066(5) 0.035(4) 0.046(4) 0.004(3) 0.014(3) -0.008(3)
C8 0.061(5) 0.040(4) 0.049(4) -0.004(3) 0.009(3) -0.011(3)
C9 0.072(5) 0.061(5) 0.056(5) -0.009(4) 0.023(4) -0.004(4)
C10 0.065(5) 0.079(6) 0.086(6) -0.015(5) 0.025(5) -0.012(5)
C11 0.062(5) 0.060(5) 0.073(5) -0.007(4) 0.007(4) 0.015(4)
C12 0.069(6) 0.065(5) 0.110(8) -0.021(5) 0.031(5) -0.006(5)
C13 0.087(6) 0.046(4) 0.058(5) -0.001(4) 0.030(4) -0.006(4)
C14 0.064(5) 0.052(5) 0.065(5) -0.006(4) 0.018(4) -0.013(4)
C15 0.071(5) 0.056(5) 0.085(6) -0.009(4) 0.018(5) -0.020(4)
C16 0.138(10) 0.124(10) 0.119(10) -0.060(8) 0.073(8) -0.069(8)
C17 0.084(7) 0.059(6) 0.229(15) -0.009(8) 0.037(9) -0.021(6)
C18 0.088(6) 0.052(5) 0.098(7) -0.014(5) 0.035(5) -0.024(5)
C19 0.050(4) 0.052(4) 0.056(5) 0.001(4) 0.005(3) -0.014(4)
C20 0.054(4) 0.044(4) 0.041(4) 0.005(3) 0.009(3) -0.002(3)
C21 0.053(4) 0.044(4) 0.051(4) 0.009(3) 0.010(3) -0.007(3)
C22 0.061(5) 0.054(4) 0.051(4) 0.008(4) 0.006(4) -0.008(4)
C23 0.052(4) 0.057(5) 0.066(5) 0.014(4) 0.003(4) -0.005(4)
C24 0.047(4) 0.050(4) 0.066(5) 0.005(4) 0.010(4) -0.005(3)
C25 0.047(4) 0.047(4) 0.056(4) 0.001(3) 0.012(3) -0.006(3)
C26 0.049(4) 0.041(4) 0.052(4) 0.002(3) 0.009(3) -0.007(3)
C27 0.045(4) 0.045(4) 0.058(4) 0.017(3) 0.013(3) 0.008(3)
C28 0.046(4) 0.082(6) 0.053(5) 0.004(4) 0.010(3) -0.001(4)
C29 0.060(5) 0.105(7) 0.063(5) 0.014(5) 0.023(4) 0.017(5)
C30 0.076(7) 0.145(10) 0.074(7) 0.008(7) 0.033(5) 0.028(7)
C31 0.162(16) 0.60(5) 0.21(2) -0.20(3) 0.143(16) -0.20(3)
C32 0.211(19) 0.46(4) 0.31(3) 0.27(3) 0.22(2) 0.24(3)
C33 0.086(7) 0.160(11) 0.079(7) 0.010(7) 0.030(6) 0.027(7)
C34 0.074(6) 0.086(6) 0.061(5) -0.001(5) 0.019(5) 0.015(5)
C35 0.054(5) 0.065(5) 0.057(5) -0.003(4) 0.014(4) 0.009(4)
C36 0.059(5) 0.060(5) 0.058(5) -0.022(4) 0.008(4) 0.001(4)
C37 0.062(5) 0.065(5) 0.094(7) -0.020(5) 0.007(5) -0.008(4)
C38 0.063(5) 0.079(6) 0.070(6) -0.026(5) -0.001(4) 0.013(4)
C39 0.076(6) 0.113(8) 0.077(6) -0.035(6) 0.013(5) 0.002(6)
C40 0.051(4) 0.051(4) 0.054(4) 0.006(3) 0.018(4) 0.010(3)
C41 0.054(4) 0.032(3) 0.044(4) 0.003(3) 0.013(3) 0.005(3)
C42 0.055(4) 0.039(4) 0.040(4) -0.002(3) 0.009(3) 0.004(3)
C43 0.052(4) 0.052(4) 0.062(5) 0.007(4) 0.018(4) 0.000(3)
C44 0.064(5) 0.062(5) 0.066(5) -0.002(4) 0.030(4) 0.008(4)
C45 0.056(4) 0.052(4) 0.068(5) 0.011(4) 0.016(4) 0.001(4)
C46 0.062(5) 0.059(5) 0.083(6) 0.012(4) 0.025(4) -0.002(4)
C47 0.066(5) 0.033(4) 0.050(4) -0.001(3) 0.021(4) -0.004(3)
C48 0.059(4) 0.034(3) 0.050(4) 0.006(3) 0.016(3) 0.008(3)
C49 0.077(5) 0.031(4) 0.066(5) 0.005(3) 0.024(4) 0.010(3)
C50 0.099(7) 0.065(6) 0.088(7) 0.022(5) 0.035(6) 0.026(5)
C51 0.087(6) 0.037(4) 0.098(7) 0.010(4) 0.026(5) 0.013(4)
C52 0.079(6) 0.052(5) 0.076(6) 0.022(4) 0.016(5) 0.018(4)
C53 0.060(4) 0.035(3) 0.036(4) 0.005(3) 0.009(3) 0.010(3)
C54 0.051(4) 0.046(4) 0.035(4) -0.011(3) 0.009(3) -0.001(3)
C55 0.049(4) 0.031(3) 0.048(4) 0.001(3) 0.012(3) 0.000(3)
C56 0.064(5) 0.040(4) 0.038(4) 0.000(3) 0.008(3) 0.009(3)
C57 0.051(4) 0.050(4) 0.053(4) 0.000(3) 0.005(3) -0.006(3)
C58 0.047(4) 0.042(4) 0.057(4) 0.002(3) 0.009(3) -0.001(3)
C59 0.050(4) 0.036(3) 0.053(4) 0.001(3) 0.010(3) 0.007(3)
C60 0.044(4) 0.028(3) 0.055(4) -0.002(3) 0.010(3) 0.009(3)
C61 0.047(4) 0.033(3) 0.049(4) 0.001(3) 0.008(3) -0.001(3)
C62 0.043(4) 0.039(4) 0.053(4) 0.004(3) 0.006(3) 0.003(3)
C63 0.048(4) 0.049(4) 0.056(5) -0.007(4) 0.017(3) -0.009(3)
C64 0.064(5) 0.073(6) 0.062(5) -0.012(4) 0.019(4) 0.003(4)
C65 0.105(9) 0.141(12) 0.226(17) -0.036(11) 0.098(11) 0.010(9)
C66 0.135(12) 0.48(3) 0.249(19) 0.26(2) 0.159(14) 0.187(18)
C67 0.056(7) 0.47(4) 0.173(15) -0.08(2) 0.050(9) -0.037(13)
C68 0.059(4) 0.045(4) 0.047(4) 0.001(3) 0.011(3) -0.002(3)
C69 0.045(4) 0.032(3) 0.047(4) -0.002(3) 0.007(3) -0.009(3)
C70 0.051(4) 0.043(4) 0.051(4) 0.006(3) 0.010(3) -0.002(3)
C71 0.057(4) 0.053(4) 0.057(5) 0.006(4) 0.015(4) -0.002(4)
C72 0.060(5) 0.039(4) 0.064(5) 0.007(4) 0.010(4) 0.007(3)
C73 0.061(5) 0.058(5) 0.055(4) -0.004(4) 0.012(4) -0.009(4)
C74 0.039(4) 0.042(4) 0.054(4) -0.007(3) 0.012(3) -0.013(3)
C75 0.040(4) 0.039(4) 0.057(4) -0.011(3) 0.002(3) -0.006(3)
C76 0.039(4) 0.044(4) 0.062(5) 0.002(3) 0.011(3) -0.002(3)
C77 0.048(4) 0.046(4) 0.053(4) 0.008(3) 0.003(3) 0.001(3)
C78 0.070(5) 0.049(4) 0.065(5) 0.009(4) -0.002(4) 0.001(4)
C79 0.070(5) 0.054(5) 0.090(6) 0.018(4) 0.026(5) 0.013(4)
C80 0.082(6) 0.046(4) 0.063(5) 0.008(4) 0.009(4) -0.005(4)
C81 0.050(4) 0.049(4) 0.048(4) 0.000(3) 0.006(3) -0.008(3)
C82 0.047(4) 0.050(4) 0.055(5) -0.010(4) -0.003(3) -0.005(3)
C83 0.083(6) 0.046(4) 0.058(5) -0.007(4) -0.001(4) 0.005(4)
C84 0.163(10) 0.052(5) 0.057(5) -0.016(4) 0.009(6) -0.034(6)
C85 0.090(6) 0.058(5) 0.064(5) -0.019(4) 0.020(5) 0.001(4)
C86 0.140(10) 0.101(8) 0.086(7) -0.040(6) -0.013(7) 0.060(8)
C87 0.060(4) 0.044(4) 0.059(5) -0.001(3) 0.006(4) -0.001(3)
C88 0.041(4) 0.039(4) 0.052(4) 0.000(3) 0.006(3) -0.003(3)
C89 0.052(4) 0.043(4) 0.047(4) -0.006(3) 0.003(3) 0.000(3)
C90 0.053(4) 0.053(4) 0.055(5) -0.012(4) 0.005(4) -0.011(4)
C91 0.056(5) 0.055(5) 0.070(6) 0.002(4) 0.021(4) -0.005(4)
C92 0.066(5) 0.044(4) 0.061(5) 0.010(4) 0.021(4) 0.005(4)
C93 0.054(4) 0.035(3) 0.050(4) -0.003(3) 0.013(3) -0.001(3)
C94 0.055(4) 0.030(3) 0.057(4) 0.002(3) 0.012(3) -0.004(3)
C95 0.050(4) 0.035(4) 0.051(4) 0.002(3) 0.009(3) 0.003(3)
C96 0.062(4) 0.041(4) 0.052(4) -0.003(3) 0.014(4) 0.000(3)
C97 0.053(4) 0.046(4) 0.049(4) 0.002(3) 0.007(3) 0.007(3)
C98 0.071(5) 0.043(4) 0.063(5) 0.006(4) 0.014(4) 0.019(4)
C99 0.139(10) 0.046(5) 0.097(7) -0.006(5) -0.004(7) 0.012(6)
C100 0.173(12) 0.083(7) 0.098(8) 0.046(6) 0.057(8) 0.066(8)
C101 0.097(8) 0.085(7) 0.103(8) 0.025(6) 0.012(6) 0.042(6)
C102 0.047(4) 0.049(4) 0.050(4) 0.002(3) 0.006(3) 0.004(3)
C103 0.047(4) 0.047(4) 0.049(4) 0.000(3) 0.007(3) 0.003(3)
C104 0.049(4) 0.044(4) 0.062(5) 0.004(3) 0.001(3) -0.008(3)
C105 0.070(5) 0.060(5) 0.074(6) -0.002(4) -0.010(4) -0.016(4)
C106 0.079(5) 0.040(4) 0.058(5) -0.006(3) 0.008(4) 0.000(4)
C107 0.046(4) 0.054(5) 0.091(6) 0.014(4) 0.013(4) 0.003(4)
C108 0.043(4) 0.042(4) 0.053(4) 0.012(3) 0.015(3) 0.001(3)
C109 0.036(8) 0.073(11) 0.101(14) -0.023(11) 0.024(9) 0.012(8)
C110 0.081(13) 0.056(11) 0.117(17) 0.030(11) 0.037(12) 0.042(10)
C111 0.052(8) 0.031(6) 0.053(8) 0.003(6) 0.028(7) 0.006(6)
C112 0.039(9) 0.068(11) 0.140(18) 0.015(12) -0.001(10) 0.003(8)
C113 0.15(2) 0.079(16) 0.18(3) -0.035(17) 0.09(2) 0.001(15)
C114 0.073(12) 0.117(18) 0.095(15) 0.038(13) 0.037(11) 0.003(12)
C115 0.067(10) 0.051(9) 0.078(12) 0.008(9) -0.001(9) -0.015(8)
C116 0.052(10) 0.089(14) 0.081(12) -0.029(11) 0.007(9) -0.018(10)
Cr1 0.0411(6) 0.0345(6) 0.0463(6) 0.0015(5) 0.0041(5) -0.0004(5)
N3 0.045(3) 0.040(3) 0.056(4) 0.001(3) 0.009(3) -0.001(3)
N4 0.041(3) 0.041(3) 0.051(3) 0.005(3) 0.008(3) -0.002(2)
N6 0.044(3) 0.045(3) 0.049(3) -0.001(3) 0.007(3) 0.001(3)
N5 0.059(4) 0.046(3) 0.055(4) -0.005(3) 0.007(3) -0.002(3)
N2 0.044(3) 0.042(3) 0.057(4) -0.006(3) 0.012(3) 0.000(3)
N1 0.052(3) 0.042(3) 0.050(3) 0.000(3) 0.007(3) -0.007(3)
O2 0.069(8) 0.094(10) 0.101(10) 0.036(8) 0.024(7) -0.002(7)
O1 0.072(7) 0.051(6) 0.047(6) -0.013(5) 0.023(5) -0.015(5)

loop_
_atom_type_symbol
_atom_type_scat_dispersion_real
_atom_type_scat_dispersion_imag
_atom_type_scat_Cromer_Mann_a1
_atom_type_scat_Cromer_Mann_b1
_atom_type_scat_Cromer_Mann_a2
_atom_type_scat_Cromer_Mann_b2
_atom_type_scat_Cromer_Mann_a3
_atom_type_scat_Cromer_Mann_b3
_atom_type_scat_Cromer_Mann_a4
_atom_type_scat_Cromer_Mann_b4
_atom_type_scat_Cromer_Mann_c
_atom_type_scat_source
C 0.0181 0.0091 2.3100 20.8439 1.0200 10.2075 1.5886 0.5687 0.8650 51.6512 0.2156 'International Tables Vol C 4.2.6.8 and 6.1.1.4'
H 0.0000 0.0000 0.4930 10.5109 0.3229 26.1257 0.1402 3.1424 0.0408 57.7998 0.0030 'International Tables Vol C 4.2.6.8 and 6.1.1.4'
N 0.0311 0.0180 12.2126 0.0057 3.1322 9.8933 2.0125 28.9975 1.1663 0.5826 -11.5290 'International Tables Vol C 4.2.6.8 and 6.1.1.4'
Cr -0.1635 2.4439 10.6406 6.1038 7.3537 0.3920 3.3240 20.2626 1.4922 98.7399 1.1832 'International Tables Vol C 4.2.6.8 and 6.1.1.4'
O 0.0492 0.0322 3.0485 13.2771 2.2868 5.7011 1.5463 0.3239 0.8670 32.9089 0.2508 'International Tables Vol C 4.2.6.8 and 6.1.1.4'

loop_
_geom_angle_atom_site_label_1
_geom_angle_atom_site_label_2
_geom_angle_atom_site_label_3
_geom_angle
_geom_angle_publ_flag
Cr1 C1 N1 174.1(6) yes
Cr1 C2 N2 176.9(6) yes
Cr1 C3 N3 175.4(6) yes
Cr1 C4 N4 172.7(6) yes
Cr1 C5 N5 175.6(6) yes
Cr1 C6 N6 176.3(6) yes
C8 C7 C20 121.6(6) yes
C8 C7 N1 120.7(7) yes
C20 C7 N1 117.7(6) yes
C7 C8 C9 122.8(6) yes
C7 C8 C13 115.7(7) yes
C9 C8 C13 121.5(7) yes
C8 C9 C10 110.7(7) yes
C8 C9 C11 111.3(6) yes
C10 C9 C11 109.9(7) yes
C8 C9 C12 111.1(7) yes
C10 C9 C12 107.0(7) yes
C11 C9 C12 106.7(7) yes
C9 C10 H101 109.4 no
C9 C10 H102 109.5 no
H101 C10 H102 109.5 no
C9 C10 H103 109.5 no
H101 C10 H103 109.5 no
H102 C10 H103 109.5 no
C9 C11 H111 109.5 no
C9 C11 H112 109.5 no
H111 C11 H112 109.5 no
C9 C11 H113 109.5 no
H111 C11 H113 109.5 no
H112 C11 H113 109.5 no
C9 C12 H121 109.4 no
C9 C12 H122 109.5 no
H121 C12 H122 109.5 no
C9 C12 H123 109.5 no
H121 C12 H123 109.5 no
H122 C12 H123 109.5 no
C8 C13 C14 124.9(8) yes
C8 C13 H131 117.5 no
C14 C13 H131 117.5 no
C13 C14 C15 120.1(7) yes
C13 C14 C19 117.3(7) yes
C15 C14 C19 122.6(7) yes
C14 C15 C16 109.9(7) yes
C14 C15 C17 109.3(7) yes
C16 C15 C17 109.1(10) yes
C14 C15 C18 112.4(7) yes
C16 C15 C18 108.9(8) yes
C17 C15 C18 107.1(8) yes
C15 C16 H161 109.5 no
C15 C16 H162 109.5 no
H161 C16 H162 109.5 no
C15 C16 H163 109.4 no
H161 C16 H163 109.5 no
H162 C16 H163 109.5 no
C15 C17 H171 109.4 no
C15 C17 H172 109.5 no
H171 C17 H172 109.5 no
C15 C17 H173 109.5 no
H171 C17 H173 109.5 no
H172 C17 H173 109.5 no
C15 C18 H181 109.4 no
C15 C18 H182 109.5 no
H181 C18 H182 109.5 no
C15 C18 H183 109.5 no
H181 C18 H183 109.5 no
H182 C18 H183 109.5 no
C14 C19 C20 121.5(7) yes
C14 C19 H191 119.3 no
C20 C19 H191 119.3 no
C7 C20 C19 119.0(7) yes
C7 C20 C21 124.0(6) yes
C19 C20 C21 116.9(6) yes
C20 C21 C22 117.9(7) yes
C20 C21 C26 123.7(6) yes
C22 C21 C26 118.4(7) yes
C21 C22 C23 121.7(7) yes
C21 C22 H221 119.1 no
C23 C22 H221 119.2 no
C22 C23 C24 119.7(7) yes
C22 C23 H231 120.1 no
C24 C23 H231 120.2 no
C23 C24 C25 120.5(7) yes
C23 C24 H241 119.7 no
C25 C24 H241 119.7 no
C24 C25 C26 118.9(7) yes
C24 C25 C27 116.8(7) yes
C26 C25 C27 124.2(6) yes
C21 C26 C25 120.7(6) yes
C21 C26 H261 119.7 no
C25 C26 H261 119.7 no
C25 C27 C28 117.2(6) yes
C25 C27 C40 124.3(6) yes
C28 C27 C40 118.3(7) yes
C27 C28 C29 122.4(7) yes
C27 C28 H281 118.8 no
C29 C28 H281 118.8 no
C28 C29 C30 122.3(9) yes
C28 C29 C34 116.3(8) yes
C30 C29 C34 121.4(9) yes
C29 C30 C31 113.5(11) yes
C29 C30 C32 107.4(10) yes
C31 C30 C32 105.3(16) yes
C29 C30 C33 113.5(9) yes
C31 C30 C33 106.2(12) yes
C32 C30 C33 110.7(13) yes
C30 C31 H311 109.2 no
C30 C31 H312 110.0 no
H311 C31 H312 109.5 no
C30 C31 H313 109.2 no
H311 C31 H313 109.5 no
H312 C31 H313 109.5 no
C30 C32 H321 109.5 no
C30 C32 H322 109.6 no
H321 C32 H322 109.5 no
C30 C32 H323 109.3 no
H321 C32 H323 109.5 no
H322 C32 H323 109.5 no
C30 C33 H331 109.4 no
C30 C33 H332 109.4 no
H331 C33 H332 109.5 no
C30 C33 H333 109.6 no
H331 C33 H333 109.5 no
H332 C33 H333 109.5 no
C29 C34 C35 124.4(8) yes
C29 C34 H341 117.8 no
C35 C34 H341 117.8 no
C34 C35 C36 119.3(7) yes
C34 C35 C40 116.0(7) yes
C36 C35 C40 124.7(7) yes
C35 C36 C37 110.5(6) yes
C35 C36 C38 109.0(7) yes
C37 C36 C38 109.7(7) yes
C35 C36 C39 112.3(7) yes
C37 C36 C39 107.6(7) yes
C38 C36 C39 107.8(7) yes
C36 C37 H371 109.4 no
C36 C37 H372 109.5 no
H371 C37 H372 109.5 no
C36 C37 H373 109.5 no
H371 C37 H373 109.5 no
H372 C37 H373 109.5 no
C36 C38 H381 109.5 no
C36 C38 H382 109.5 no
H381 C38 H382 109.5 no
C36 C38 H383 109.5 no
H381 C38 H383 109.5 no
H382 C38 H383 109.5 no
C36 C39 H391 109.5 no
C36 C39 H392 109.5 no
H391 C39 H392 109.5 no
C36 C39 H393 109.5 no
H391 C39 H393 109.5 no
H392 C39 H393 109.5 no
C27 C40 C35 122.4(7) yes
C27 C40 N2 118.0(6) yes
C35 C40 N2 119.6(7) yes
C42 C41 C54 122.2(6) yes
C42 C41 N3 119.0(6) yes
C54 C41 N3 118.8(6) yes
C41 C42 C43 124.5(6) yes
C41 C42 C47 114.5(6) yes
C43 C42 C47 121.0(6) yes
C42 C43 C44 110.8(6) yes
C42 C43 C45 109.4(6) yes
C44 C43 C45 110.9(6) yes
C42 C43 C46 111.4(6) yes
C44 C43 C46 107.3(6) yes
C45 C43 C46 106.9(6) yes
C43 C44 H441 109.5 no
C43 C44 H442 109.5 no
H441 C44 H442 109.5 no
C43 C44 H443 109.4 no
H441 C44 H443 109.5 no
H442 C44 H443 109.5 no
C43 C45 H451 109.5 no
C43 C45 H452 109.4 no
H451 C45 H452 109.5 no
C43 C45 H453 109.5 no
H451 C45 H453 109.5 no
H452 C45 H453 109.5 no
C43 C46 H461 109.5 no
C43 C46 H462 109.5 no
H461 C46 H462 109.5 no
C43 C46 H463 109.5 no
H461 C46 H463 109.5 no
H462 C46 H463 109.5 no
C42 C47 C48 125.1(6) yes
C42 C47 H471 117.4 no
C48 C47 H471 117.4 no
C47 C48 C49 119.7(6) yes
C47 C48 C53 116.8(6) yes
C49 C48 C53 123.4(6) yes
C48 C49 C50 109.5(6) yes
C48 C49 C51 108.2(6) yes
C50 C49 C51 109.9(7) yes
C48 C49 C52 112.5(6) yes
C50 C49 C52 108.4(7) yes
C51 C49 C52 108.3(6) yes
C49 C50 H501 109.4 no
C49 C50 H502 109.5 no
H501 C50 H502 109.5 no
C49 C50 H503 109.5 no
H501 C50 H503 109.5 no
H502 C50 H503 109.5 no
C49 C51 H511 109.5 no
C49 C51 H512 109.5 no
H511 C51 H512 109.5 no
C49 C51 H513 109.5 no
H511 C51 H513 109.5 no
H512 C51 H513 109.5 no
C49 C52 H521 109.5 no
C49 C52 H522 109.5 no
H521 C52 H522 109.5 no
C49 C52 H523 109.5 no
H521 C52 H523 109.5 no
H522 C52 H523 109.5 no
C48 C53 C54 122.3(7) yes
C48 C53 H531 118.9 no
C54 C53 H531 118.8 no
C41 C54 C53 119.0(6) yes
C41 C54 C55 122.7(6) yes
C53 C54 C55 118.2(6) yes
C54 C55 C56 117.3(6) yes
C54 C55 C60 123.9(6) yes
C56 C55 C60 118.7(6) yes
C55 C56 C57 120.5(6) yes
C55 C56 H561 119.7 no
C57 C56 H561 119.7 no
C56 C57 C58 120.3(6) yes
C56 C57 H571 119.9 no
C58 C57 H571 119.9 no
C57 C58 C59 120.9(7) yes
C57 C58 H581 119.6 no
C59 C58 H581 119.6 no
C58 C59 C60 116.9(6) yes
C58 C59 C61 117.3(6) yes
C60 C59 C61 125.6(6) yes
C59 C60 C55 122.7(6) yes
C59 C60 H601 118.7 no
C55 C60 H601 118.7 no
C59 C61 C62 119.8(6) yes
C59 C61 C74 122.9(6) yes
C62 C61 C74 117.1(6) yes
C61 C62 C63 122.4(6) yes
C61 C62 H621 118.8 no
C63 C62 H621 118.8 no
C62 C63 C64 120.7(7) yes
C62 C63 C68 117.6(7) yes
C64 C63 C68 121.7(7) yes
C63 C64 C65 106.4(8) yes
C63 C64 C66 114.0(8) yes
C65 C64 C66 107.4(12) yes
C63 C64 C67 111.9(8) yes
C65 C64 C67 101.5(13) yes
C66 C64 C67 114.5(13) yes
C64 C65 H651 109.5 no
C64 C65 H652 109.5 no
H651 C65 H652 109.5 no
C64 C65 H653 109.5 no
H651 C65 H653 109.5 no
H652 C65 H653 109.5 no
C64 C66 H661 109.4 no
C64 C66 H662 109.5 no
H661 C66 H662 109.5 no
C64 C66 H663 109.4 no
H661 C66 H663 109.5 no
H662 C66 H663 109.5 no
C64 C67 H671 109.4 no
C64 C67 H672 109.6 no
H671 C67 H672 109.5 no
C64 C67 H673 109.5 no
H671 C67 H673 109.5 no
H672 C67 H673 109.5 no
C63 C68 C69 123.9(7) yes
C63 C68 H681 118.0 no
C69 C68 H681 118.0 no
C68 C69 C70 121.1(6) yes
C68 C69 C74 116.5(6) yes
C70 C69 C74 122.4(6) yes
C69 C70 C71 111.9(6) yes
C69 C70 C72 111.9(6) yes
C71 C70 C72 106.6(6) yes
C69 C70 C73 111.2(5) yes
C71 C70 C73 106.6(6) yes
C72 C70 C73 108.4(6) yes
C70 C71 H711 109.5 no
C70 C71 H712 109.5 no
H711 C71 H712 109.5 no
C70 C71 H713 109.5 no
H711 C71 H713 109.5 no
H712 C71 H713 109.5 no
C70 C72 H721 109.4 no
C70 C72 H722 109.5 no
H721 C72 H722 109.5 no
C70 C72 H723 109.5 no
H721 C72 H723 109.5 no
H722 C72 H723 109.5 no
C70 C73 H731 109.5 no
C70 C73 H732 109.5 no
H731 C73 H732 109.5 no
C70 C73 H733 109.5 no
H731 C73 H733 109.5 no
H732 C73 H733 109.5 no
C61 C74 C69 122.0(6) yes
C61 C74 N4 117.3(6) yes
C69 C74 N4 120.5(6) yes
C76 C75 C88 122.3(6) yes
C76 C75 N5 120.9(6) yes
C88 C75 N5 116.7(6) yes
C75 C76 C77 122.3(6) yes
C75 C76 C81 115.7(6) yes
C77 C76 C81 121.9(6) yes
C76 C77 C78 111.3(6) yes
C76 C77 C79 106.7(6) yes
C78 C77 C79 109.0(6) yes
C76 C77 C80 114.6(6) yes
C78 C77 C80 105.6(6) yes
C79 C77 C80 109.6(7) yes
C77 C78 H781 109.4 no
C77 C78 H782 109.5 no
H781 C78 H782 109.5 no
C77 C78 H783 109.5 no
H781 C78 H783 109.5 no
H782 C78 H783 109.5 no
C77 C79 H791 109.5 no
C77 C79 H792 109.5 no
H791 C79 H792 109.5 no
C77 C79 H793 109.5 no
H791 C79 H793 109.5 no
H792 C79 H793 109.5 no
C77 C80 H801 109.4 no
C77 C80 H802 109.5 no
H801 C80 H802 109.5 no
C77 C80 H803 109.5 no
H801 C80 H803 109.5 no
H802 C80 H803 109.5 no
C76 C81 C82 124.0(7) yes
C76 C81 H811 118.0 no
C82 C81 H811 118.0 no
C81 C82 C83 122.6(7) yes
C81 C82 C87 117.4(7) yes
C83 C82 C87 120.1(7) yes
C82 C83 C84 108.6(7) yes
C82 C83 C85 113.1(7) yes
C84 C83 C85 108.9(7) yes
C82 C83 C86 108.3(7) yes
C84 C83 C86 109.6(8) yes
C85 C83 C86 108.3(8) yes
C83 C84 H841 109.5 no
C83 C84 H842 109.5 no
H841 C84 H842 109.5 no
C83 C84 H843 109.4 no
H841 C84 H843 109.5 no
H842 C84 H843 109.5 no
C83 C85 H851 109.5 no
C83 C85 H852 109.5 no
H851 C85 H852 109.5 no
C83 C85 H853 109.5 no
H851 C85 H853 109.5 no
H852 C85 H853 109.5 no
C83 C86 H861 109.5 no
C83 C86 H862 109.5 no
H861 C86 H862 109.5 no
C83 C86 H863 109.4 no
H861 C86 H863 109.5 no
H862 C86 H863 109.5 no
C82 C87 C88 121.6(7) yes
C82 C87 H871 119.2 no
C88 C87 H871 119.2 no
C75 C88 C87 118.1(6) yes
C75 C88 C89 123.3(6) yes
C87 C88 C89 118.5(6) yes
C88 C89 C90 117.7(6) yes
C88 C89 C94 124.3(7) yes
C90 C89 C94 118.0(7) yes
C89 C90 C91 121.1(7) yes
C89 C90 H901 119.5 no
C91 C90 H901 119.5 no
C90 C91 C92 119.8(7) yes
C90 C91 H911 120.1 no
C92 C91 H911 120.1 no
C91 C92 C93 121.1(7) yes
C91 C92 H921 119.5 no
C93 C92 H921 119.5 no
C92 C93 C94 118.7(7) yes
C92 C93 C95 117.1(6) yes
C94 C93 C95 124.2(6) yes
C89 C94 C93 121.2(7) yes
C89 C94 H941 119.4 no
C93 C94 H941 119.4 no
C93 C95 C96 118.3(6) yes
C93 C95 C108 123.5(6) yes
C96 C95 C108 118.0(6) yes
C95 C96 C97 121.9(6) yes
C95 C96 H961 119.0 no
C97 C96 H961 119.1 no
C96 C97 C98 122.1(7) yes
C96 C97 C102 117.1(6) yes
C98 C97 C102 120.8(6) yes
C97 C98 C99 113.1(7) yes
C97 C98 C100 108.9(6) yes
C99 C98 C100 111.2(9) yes
C97 C98 C101 110.4(7) yes
C99 C98 C101 103.8(8) yes
C100 C98 C101 109.3(8) yes
C98 C99 H991 109.4 no
C98 C99 H992 109.5 no
H991 C99 H992 109.5 no
C98 C99 H993 109.4 no
H991 C99 H993 109.5 no
H992 C99 H993 109.5 no
C98 C100 H1001 109.4 no
C98 C100 H1002 109.5 no
H1001 C100 H1002 109.5 no
C98 C100 H1003 109.5 no
H1001 C100 H1003 109.5 no
H1002 C100 H1003 109.5 no
C98 C101 H1011 109.4 no
C98 C101 H1012 109.5 no
H1011 C101 H1012 109.5 no
C98 C101 H1013 109.5 no
H1011 C101 H1013 109.5 no
H1012 C101 H1013 109.5 no
C97 C102 C103 123.5(6) yes
C97 C102 H1021 118.3 no
C103 C102 H1021 118.3 no
C102 C103 C104 120.4(6) yes
C102 C103 C108 117.1(6) yes
C104 C103 C108 122.5(6) yes
C103 C104 C105 111.5(6) yes
C103 C104 C106 111.2(6) yes
C105 C104 C106 107.4(7) yes
C103 C104 C107 109.5(6) yes
C105 C104 C107 107.7(6) yes
C106 C104 C107 109.5(6) yes
C104 C105 H1051 109.4 no
C104 C105 H1052 109.5 no
H1051 C105 H1052 109.5 no
C104 C105 H1053 109.5 no
H1051 C105 H1053 109.5 no
H1052 C105 H1053 109.5 no
C104 C106 H1061 109.4 no
C104 C106 H1062 109.5 no
H1061 C106 H1062 109.5 no
C104 C106 H1063 109.5 no
H1061 C106 H1063 109.5 no
H1062 C106 H1063 109.5 no
C104 C107 H1071 109.5 no
C104 C107 H1072 109.5 no
H1071 C107 H1072 109.5 no
C104 C107 H1073 109.5 no
H1071 C107 H1073 109.5 no
H1072 C107 H1073 109.5 no
C95 C108 C103 122.4(6) yes
C95 C108 N6 116.8(6) yes
C103 C108 N6 120.8(6) yes
C110 C109 O1 110.8(19) yes
C110 C109 H1091 109.1 no
O1 C109 H1091 109.1 no
C110 C109 H1092 109.2 no
O1 C109 H1092 109.2 no
H1091 C109 H1092 109.5 no
C109 C110 C111 107.2(19) yes
C109 C110 H1101 110.0 no
C111 C110 H1101 110.0 no
C109 C110 H1102 110.1 no
C111 C110 H1102 110.1 no
H1101 C110 H1102 109.5 no
C110 C111 C112 101.0(14) yes
C110 C111 H1111 111.6 no
C112 C111 H1111 111.6 no
C110 C111 H1112 111.5 no
C112 C111 H1112 111.5 no
H1111 C111 H1112 109.5 no
C111 C112 O1 100.7(12) yes
C111 C112 H1121 111.6 no
O1 C112 H1121 111.6 no
C111 C112 H1122 111.6 no
O1 C112 H1122 111.6 no
H1121 C112 H1122 109.5 no
C114 C113 O2 116.3(18) yes
C114 C113 H1131 107.8 no
O2 C113 H1131 107.8 no
C114 C113 H1132 107.7 no
O2 C113 H1132 107.8 no
H1131 C113 H1132 109.5 no
C113 C114 C115 103.5(16) yes
C113 C114 H1141 110.8 no
C115 C114 H1141 110.9 no
C113 C114 H1142 111.0 no
C115 C114 H1142 111.1 no
H1141 C114 H1142 109.5 no
C114 C115 C116 102.1(15) yes
C114 C115 H1151 111.4 no
C116 C115 H1151 111.4 no
C114 C115 H1152 111.2 no
C116 C115 H1152 111.2 no
H1151 C115 H1152 109.5 no
C115 C116 O2 113.9(16) yes
C115 C116 H1161 108.2 no
O2 C116 H1161 108.3 no
C115 C116 H1162 108.4 no
O2 C116 H1162 108.4 no
H1161 C116 H1162 109.5 no
C2 Cr1 C4 177.7(3) yes
C2 Cr1 C1 86.3(3) yes
C4 Cr1 C1 96.0(3) yes
C2 Cr1 C3 95.6(3) yes
C4 Cr1 C3 84.7(3) yes
C1 Cr1 C3 88.3(3) yes
C2 Cr1 C6 87.4(3) yes
C4 Cr1 C6 92.3(3) yes
C1 Cr1 C6 92.2(3) yes
C3 Cr1 C6 177.0(3) yes
C2 Cr1 C5 92.2(3) yes
C4 Cr1 C5 85.5(3) yes
C1 Cr1 C5 178.4(3) yes
C3 Cr1 C5 91.3(3) yes
C6 Cr1 C5 88.3(3) yes
C41 N3 C3 173.6(6) yes
C74 N4 C4 174.9(6) yes
C108 N6 C6 172.0(7) yes
C75 N5 C5 156.2(7) yes
C40 N2 C2 172.1(7) yes
C7 N1 C1 166.9(6) yes
C116 O2 C113 102.8(16) yes
C112 O1 C109 107.1(13) yes

loop_
_geom_bond_atom_site_label_1
_geom_bond_atom_site_label_2
_geom_bond_distance
_geom_bond_publ_flag
C1 Cr1 1.922(7) yes
C1 N1 1.176(8) yes
C2 Cr1 1.933(8) yes
C2 N2 1.179(8) yes
C3 Cr1 1.910(7) yes
C3 N3 1.183(8) yes
C4 Cr1 1.928(8) yes
C4 N4 1.172(9) yes
C5 Cr1 1.892(7) yes
C5 N5 1.198(8) yes
C6 Cr1 1.898(7) yes
C6 N6 1.200(8) yes
C7 C8 1.415(10) yes
C7 C20 1.402(10) yes
C7 N1 1.395(8) yes
C8 C9 1.543(11) yes
C8 C13 1.391(10) yes
C9 C10 1.506(11) yes
C9 C11 1.553(11) yes
C9 C12 1.546(11) yes
C10 H101 0.950 no
C10 H102 0.950 no
C10 H103 0.950 no
C11 H111 0.950 no
C11 H112 0.950 no
C11 H113 0.950 no
C12 H121 0.950 no
C12 H122 0.950 no
C12 H123 0.950 no
C13 C14 1.388(11) yes
C13 H131 0.950 no
C14 C15 1.525(10) yes
C14 C19 1.386(11) yes
C15 C16 1.515(13) yes
C15 C17 1.534(14) yes
C15 C18 1.521(12) yes
C16 H161 0.950 no
C16 H162 0.950 no
C16 H163 0.950 no
C17 H171 0.950 no
C17 H172 0.950 no
C17 H173 0.950 no
C18 H181 0.950 no
C18 H182 0.950 no
C18 H183 0.950 no
C19 C20 1.399(9) yes
C19 H191 0.950 no
C20 C21 1.495(10) yes
C21 C22 1.386(10) yes
C21 C26 1.408(10) yes
C22 C23 1.383(11) yes
C22 H221 0.950 no
C23 C24 1.381(11) yes
C23 H231 0.950 no
C24 C25 1.407(10) yes
C24 H241 0.950 no
C25 C26 1.397(10) yes
C25 C27 1.498(10) yes
C26 H261 0.950 no
C27 C28 1.383(10) yes
C27 C40 1.416(10) yes
C28 C29 1.407(12) yes
C28 H281 0.950 no
C29 C30 1.498(13) yes
C29 C34 1.401(12) yes
C30 C31 1.50(2) yes
C30 C32 1.476(19) yes
C30 C33 1.453(13) yes
C31 H311 0.950 no
C31 H312 0.950 no
C31 H313 0.950 no
C32 H321 0.950 no
C32 H322 0.950 no
C32 H323 0.950 no
C33 H331 0.950 no
C33 H332 0.950 no
C33 H333 0.950 no
C34 C35 1.404(11) yes
C34 H341 0.950 no
C35 C36 1.535(11) yes
C35 C40 1.393(10) yes
C36 C37 1.520(12) yes
C36 C38 1.519(11) yes
C36 C39 1.535(11) yes
C37 H371 0.950 no
C37 H372 0.950 no
C37 H373 0.950 no
C38 H381 0.950 no
C38 H382 0.950 no
C38 H383 0.950 no
C39 H391 0.950 no
C39 H392 0.950 no
C39 H393 0.950 no
C40 N2 1.381(9) yes
C41 C42 1.408(9) yes
C41 C54 1.395(9) yes
C41 N3 1.393(8) yes
C42 C43 1.527(10) yes
C42 C47 1.407(9) yes
C43 C44 1.533(10) yes
C43 C45 1.535(10) yes
C43 C46 1.537(10) yes
C44 H441 0.950 no
C44 H442 0.950 no
C44 H443 0.950 no
C45 H451 0.950 no
C45 H452 0.950 no
C45 H453 0.950 no
C46 H461 0.950 no
C46 H462 0.950 no
C46 H463 0.950 no
C47 C48 1.393(10) yes
C47 H471 0.950 no
C48 C49 1.537(9) yes
C48 C53 1.366(9) yes
C49 C50 1.501(11) yes
C49 C51 1.531(11) yes
C49 C52 1.521(11) yes
C50 H501 0.950 no
C50 H502 0.950 no
C50 H503 0.950 no
C51 H511 0.950 no
C51 H512 0.950 no
C51 H513 0.950 no
C52 H521 0.950 no
C52 H522 0.950 no
C52 H523 0.950 no
C53 C54 1.389(9) yes
C53 H531 0.950 no
C54 C55 1.522(9) yes
C55 C56 1.404(9) yes
C55 C60 1.370(9) yes
C56 C57 1.379(10) yes
C56 H561 0.950 no
C57 C58 1.382(10) yes
C57 H571 0.950 no
C58 C59 1.414(9) yes
C58 H581 0.950 no
C59 C60 1.407(9) yes
C59 C61 1.480(10) yes
C60 H601 0.950 no
C61 C62 1.381(9) yes
C61 C74 1.433(9) yes
C62 C63 1.381(10) yes
C62 H621 0.950 no
C63 C64 1.528(11) yes
C63 C68 1.402(10) yes
C64 C65 1.547(15) yes
C64 C66 1.420(14) yes
C64 C67 1.441(15) yes
C65 H651 0.950 no
C65 H652 0.950 no
C65 H653 0.950 no
C66 H661 0.950 no
C66 H662 0.950 no
C66 H663 0.950 no
C67 H671 0.950 no
C67 H672 0.950 no
C67 H673 0.950 no
C68 C69 1.368(9) yes
C68 H681 0.950 no
C69 C70 1.546(9) yes
C69 C74 1.402(9) yes
C70 C71 1.517(10) yes
C70 C72 1.531(10) yes
C70 C73 1.537(10) yes
C71 H711 0.950 no
C71 H712 0.950 no
C71 H713 0.950 no
C72 H721 0.950 no
C72 H722 0.950 no
C72 H723 0.950 no
C73 H731 0.950 no
C73 H732 0.950 no
C73 H733 0.950 no
C74 N4 1.379(9) yes
C75 C76 1.403(10) yes
C75 C88 1.397(9) yes
C75 N5 1.390(9) yes
C76 C77 1.544(9) yes
C76 C81 1.396(10) yes
C77 C78 1.534(10) yes
C77 C79 1.522(11) yes
C77 C80 1.526(10) yes
C78 H781 0.950 no
C78 H782 0.950 no
C78 H783 0.950 no
C79 H791 0.950 no
C79 H792 0.950 no
C79 H793 0.950 no
C80 H801 0.950 no
C80 H802 0.950 no
C80 H803 0.950 no
C81 C82 1.389(10) yes
C81 H811 0.950 no
C82 C83 1.529(10) yes
C82 C87 1.393(10) yes
C83 C84 1.538(13) yes
C83 C85 1.508(11) yes
C83 C86 1.552(13) yes
C84 H841 0.950 no
C84 H842 0.950 no
C84 H843 0.950 no
C85 H851 0.950 no
C85 H852 0.950 no
C85 H853 0.950 no
C86 H861 0.950 no
C86 H862 0.950 no
C86 H863 0.950 no
C87 C88 1.396(10) yes
C87 H871 0.950 no
C88 C89 1.486(10) yes
C89 C90 1.388(10) yes
C89 C94 1.406(9) yes
C90 C91 1.377(11) yes
C90 H901 0.950 no
C91 C92 1.393(11) yes
C91 H911 0.950 no
C92 C93 1.368(10) yes
C92 H921 0.950 no
C93 C94 1.399(10) yes
C93 C95 1.501(9) yes
C94 H941 0.950 no
C95 C96 1.413(9) yes
C95 C108 1.397(9) yes
C96 C97 1.386(10) yes
C96 H961 0.950 no
C97 C98 1.518(10) yes
C97 C102 1.409(10) yes
C98 C99 1.507(11) yes
C98 C100 1.488(13) yes
C98 C101 1.542(13) yes
C99 H991 0.950 no
C99 H992 0.950 no
C99 H993 0.950 no
C100 H1001 0.950 no
C100 H1002 0.950 no
C100 H1003 0.950 no
C101 H1011 0.950 no
C101 H1012 0.950 no
C101 H1013 0.950 no
C102 C103 1.390(9) yes
C102 H1021 0.950 no
C103 C104 1.549(10) yes
C103 C108 1.395(9) yes
C104 C105 1.541(10) yes
C104 C106 1.526(11) yes
C104 C107 1.535(11) yes
C105 H1051 0.950 no
C105 H1052 0.950 no
C105 H1053 0.950 no
C106 H1061 0.950 no
C106 H1062 0.950 no
C106 H1063 0.950 no
C107 H1071 0.950 no
C107 H1072 0.950 no
C107 H1073 0.950 no
C108 N6 1.394(8) yes
C109 C110 1.29(2) yes
C109 O1 1.353(18) yes
C109 H1091 0.950 no
C109 H1092 0.950 no
C110 C111 1.40(2) yes
C110 H1101 0.950 no
C110 H1102 0.950 no
C111 C112 1.61(2) yes
C111 H1111 0.950 no
C111 H1112 0.950 no
C112 O1 1.43(2) yes
C112 H1121 0.950 no
C112 H1122 0.950 no
C113 C114 1.46(3) yes
C113 O2 1.32(3) yes
C113 H1131 0.950 no
C113 H1132 0.950 no
C114 C115 1.43(3) yes
C114 H1141 0.950 no
C114 H1142 0.950 no
C115 C116 1.49(2) yes
C115 H1151 0.950 no
C115 H1152 0.950 no
C116 O2 1.35(2) yes
C116 H1161 0.950 no
C116 H1162 0.950 no

loop_
_geom_hbond_atom_site_label_D
_geom_hbond_atom_site_label_H
_geom_hbond_atom_site_label_A
_geom_hbond_site_symmetry_A
_geom_hbond_angle_DHA
_geom_hbond_distance_DH
_geom_hbond_distance_HA
_geom_hbond_distance_DA
_geom_hbond_publ_flag
C10 H103 N1 . 126 0.95 2.40 3.050(13) yes
C11 H113 C1 . 146 0.95 2.58 3.407(13) yes
C11 H113 N1 . 123 0.95 2.54 3.157(13) yes
C32 H321 O1 2_665 156 0.95 2.57 3.460(13) yes
C37 H372 N2 . 125 0.95 2.37 3.016(13) yes
C38 H383 N2 . 123 0.95 2.49 3.119(13) yes
C44 H443 C3 . 148 0.95 2.55 3.396(13) yes
C44 H443 N3 . 125 0.95 2.35 3.002(13) yes
C45 H453 N3 . 122 0.95 2.56 3.167(13) yes
C72 H722 C4 . 144 0.95 2.60 3.413(13) yes
C72 H722 N4 . 124 0.95 2.44 3.073(13) yes
C73 H733 C4 . 146 0.95 2.55 3.380(13) yes
C73 H733 N4 . 124 0.95 2.45 3.082(13) yes
C79 H792 N5 . 124 0.95 2.50 3.129(13) yes
C80 H802 C5 . 151 0.95 2.51 3.374(13) yes
C80 H802 N5 . 124 0.95 2.41 3.046(13) yes
C86 H863 O1 . 165 0.95 2.57 3.493(13) yes
C106 H1063 N6 . 125 0.95 2.38 3.032(13) yes
C107 H1073 N6 . 124 0.95 2.46 3.091(13) yes
